data_9015198
loop_
_publ_author_name
'Lotti, P.'
'Gatta, G. D.'
'Rotiroti, N.'
'Camara, F.'

_publ_section_title
;
 High-pressure study of a natural cancrinite
 Note: P = 1.39 GPa
;
_journal_name_full 'American Mineralogist'
_journal_page_first 872
_journal_page_last 882
_journal_paper_doi 10.2138/am.2012.4039
_journal_volume 97
_journal_year 2012
_chemical_compound_source Cameroun
_chemical_formula_sum 'C0.88 H2 Al3 Ca0.438 Na3.522 O15.64 Si3'
_chemical_name_mineral Cancrinite
_space_group_IT_number 173
_symmetry_space_group_name_Hall 'P 6c'
_symmetry_space_group_name_H-M 'P 63'
_cell_angle_alpha 90
_cell_angle_beta 90
_cell_angle_gamma 120
_cell_formula_units_Z 2
_cell_length_a 12.514
_cell_length_b 12.514
_cell_length_c 5.034
_cell_volume 682.710
_database_code_amcsd 0019028
_exptl_crystal_density_diffrn 2.561
_cod_original_formula_sum 'Si3 Al3 O15.64 Na3.522 Ca.438 C.88 H2'
_cod_database_code 9015198

loop_
_space_group_symop_operation_xyz
x,y,z
x-y,x,1/2+z
-y,x-y,z
-x,-y,1/2+z
-x+y,-x,z
y,-x+y,1/2+z

loop_
_atom_site_label
_atom_site_fract_x
_atom_site_fract_y
_atom_site_fract_z
_atom_site_occupancy
_atom_site_U_iso_or_equiv
_atom_site_type_symbol
_atom_site_attached_hydrogens
Si 0.08290 0.41090 0.73420 1.00000 0.01050 Si 0
Al 0.33720 0.41210 0.73560 1.00000 0.01120 Al 0
O1 0.20040 0.40060 0.63500 1.00000 0.01700 O 0
O2 0.11800 0.55330 0.70200 1.00000 0.02200 O 0
O3 0.04840 0.36200 0.03500 1.00000 0.01300 O 0
O4 0.31830 0.35350 0.05400 1.00000 0.01500 O 0
Na1 0.66667 0.33333 0.11000 0.96000 0.04000 Na 0
Na2 0.87430 0.75080 0.77840 0.85400 0.03200 Na 0
Ca 0.87430 0.75080 0.77840 0.14600 0.03200 Ca 0
C1 0.00000 0.00000 0.90000 0.42100 0.02800 C 0
OC1 0.05800 0.12000 0.88600 0.42100 0.05200 O 0
C2 0.00000 0.00000 0.67100 0.45900 0.02800 C 0
OC2 0.06300 0.12030 0.67100 0.45900 0.05200 O 0
Wat 0.30500 0.61400 0.17800 0.33333 0.05600 O 2

loop_
_cod_changelog_entry_id
_cod_changelog_entry_author
_cod_changelog_entry_date
_cod_changelog_entry_text
1
;cod-tools version 3.8.0
Id: cif_guess_AMCSD_atom_types 9581 2023-05-17 12:35:41Z saulius
;
2023-05-18T11:42:54+03:00
;Derived atom types and hydrogen counts
from atom names that follow the AMCSD naming convention
(Wat == water, O-H == hydroxyl).
;

loop_
_cod_related_entry_id
_cod_related_entry_database
_cod_related_entry_code
1 AMCSD 0019028
